data_7059859
loop_
_publ_author_name
'Lakhi, Jaspreet S.'
'Patterson, Monika R.'
'Dias, H. V. Rasika'

_publ_section_title
;
 Coinage metal metallacycles involving a fluorinated 3,5-diarylpyrazolate
;
_journal_issue 35
_journal_name_full 'New Journal of Chemistry'
_journal_page_first 14814
_journal_page_last 14822
_journal_paper_doi 10.1039/D0NJ03744C
_journal_volume 44
_journal_year 2020
_chemical_formula_moiety 'C57 H21 Ag3 F36 N6, C H2 Cl2'
_chemical_formula_sum 'C58 H23 Ag3 Cl2 F36 N6'
_chemical_formula_weight 1882.33
_space_group_crystal_system triclinic
_space_group_IT_number 2
_space_group_name_Hall '-P 1'
_space_group_name_H-M_alt 'P -1'
_atom_sites_solution_hydrogens geom
_atom_sites_solution_primary dual
_audit_creation_date 2020-06-19
_audit_creation_method
;
Olex2 1.2
(compiled 2018.05.29 svn.r3508 for OlexSys, GUI svn.r5506)
;
_audit_update_record
;
2020-06-24 deposited with the CCDC.	2020-07-30 downloaded from the CCDC.
;
_cell_angle_alpha 89.287(2)
_cell_angle_beta 85.728(2)
_cell_angle_gamma 87.428(2)
_cell_formula_units_Z 2
_cell_length_a 8.6941(5)
_cell_length_b 15.8573(8)
_cell_length_c 26.1433(13)
_cell_measurement_reflns_used 9930
_cell_measurement_temperature 299(2)
_cell_measurement_theta_max 28.40
_cell_measurement_theta_min 2.92
_cell_volume 3590.5(3)
_computing_cell_refinement 'SAINT v8.37A (Bruker, 2015)'
_computing_data_reduction 'SAINT v8.37A (Bruker, 2015)'
_computing_molecular_graphics 'Olex2 (Dolomanov et al., 2009)'
_computing_publication_material 'Olex2 (Dolomanov et al., 2009)'
_computing_structure_refinement 'ShelXL (Sheldrick, 2015)'
_computing_structure_solution 'ShelXT (Sheldrick, 2015)'
_diffrn_ambient_temperature 299.06
_diffrn_detector_area_resol_mean 8
_diffrn_measured_fraction_theta_full 0.998
_diffrn_measured_fraction_theta_max 0.998
_diffrn_measurement_device_type 'Bruker D8 Quest with a Photon 100 CMOS detector'
_diffrn_measurement_method '\f and \w scans'
_diffrn_radiation_monochromator graphite
_diffrn_radiation_type MoK\a
_diffrn_radiation_wavelength 0.71073
_diffrn_reflns_av_R_equivalents 0.0332
_diffrn_reflns_av_unetI/netI 0.0407
_diffrn_reflns_Laue_measured_fraction_full 0.998
_diffrn_reflns_Laue_measured_fraction_max 0.998
_diffrn_reflns_limit_h_max 10
_diffrn_reflns_limit_h_min -10
_diffrn_reflns_limit_k_max 19
_diffrn_reflns_limit_k_min -19
_diffrn_reflns_limit_l_max 32
_diffrn_reflns_limit_l_min -32
_diffrn_reflns_number 37199
_diffrn_reflns_point_group_measured_fraction_full 0.998
_diffrn_reflns_point_group_measured_fraction_max 0.998
_diffrn_reflns_theta_full 25.242
_diffrn_reflns_theta_max 26.499
_diffrn_reflns_theta_min 2.884
_diffrn_source 'sealed tube'
_diffrn_standards_number 0
_exptl_absorpt_coefficient_mu 1.019
_exptl_absorpt_correction_T_max 0.3352
_exptl_absorpt_correction_T_min 0.2863
_exptl_absorpt_correction_type multi-scan
_exptl_absorpt_process_details
'SADABS-2016/2 (Bruker,2016/2) was used for absorption correction. wR2(int) was 0.0846 before and 0.0373 after correction. The Ratio of minimum to maximum transmission is 0.8541. The \l/2 correction factor is Not present.'
_exptl_crystal_colour colourless
_exptl_crystal_colour_primary colourless
_exptl_crystal_density_diffrn 1.741
_exptl_crystal_description block
_exptl_crystal_F_000 1824
_exptl_crystal_size_max 0.19
_exptl_crystal_size_mid 0.15
_exptl_crystal_size_min 0.09
_refine_diff_density_max 1.065
_refine_diff_density_min -0.748
_refine_diff_density_rms 0.095
_refine_ls_extinction_method none
_refine_ls_goodness_of_fit_ref 1.029
_refine_ls_hydrogen_treatment constr
_refine_ls_matrix_type full
_refine_ls_number_parameters 1170
_refine_ls_number_reflns 14836
_refine_ls_number_restraints 1905
_refine_ls_restrained_S_all 1.166
_refine_ls_R_factor_all 0.0923
_refine_ls_R_factor_gt 0.0615
_refine_ls_shift/su_max 0.001
_refine_ls_shift/su_mean 0.000
_refine_ls_structure_factor_coef Fsqd
_refine_ls_weighting_details 'w=1/[\s^2^(Fo^2^)+(0.1079P)^2^+4.4005P] where P=(Fo^2^+2Fc^2^)/3'
_refine_ls_weighting_scheme calc
_refine_ls_wR_factor_gt 0.1723
_refine_ls_wR_factor_ref 0.1945
_reflns_Friedel_coverage 0.000
_reflns_number_gt 9765
_reflns_number_total 14836
_reflns_threshold_expression 'I > 2\s(I)'
_cod_data_source_file d0nj03744c2.cif
_cod_data_source_block rad378_0m_a
_cod_depositor_comments 'Adding full bibliography for 7059858--7059861.cif.'
_cod_database_code 7059859
_shelx_shelxl_version_number 2018/3
_shelx_space_group_comment
;
The symmetry employed for this shelxl refinement is uniquely defined
by the following loop, which should always be used as a source of
symmetry information in preference to the above space-group names.
They are only intended as comments.
;
_shelx_estimated_absorpt_t_max 0.914
_shelx_estimated_absorpt_t_min 0.830
_olex2_refinement_description
;
1. Fixed Uiso
 At 1.2 times of:
  All C(H) groups, All C(H,H) groups
2. Restrained distances
 Cl1-C58 = Cl2-C58
 1.7602 with sigma of 0.002
 Cl1-Cl2
 2.9338 with sigma of 0.004
 F13-C29 \\sim F14-C29 \\sim F15-C29 \\sim F16-C30 \\sim F17A-C30 \\sim F17-C30
\\sim F18A-C30 \\sim F18-
 C30 \\sim F16A-C30 \\sim F19A-C37 \\sim F20-C37 \\sim F20A-C37 \\sim F21-C37
\\sim F21A-C37 \\sim F19-C37
 \\sim F30-C49 \\sim F29-C49 \\sim F28-C49 \\sim F25A-C48 \\sim F27-C48 \\sim
F27A-C48 \\sim F26-C48 \\sim F26A-
 C48 \\sim F25-C48 \\sim F31-C56 \\sim F32A-C56 \\sim F32-C56 \\sim F33A-C56
\\sim F33-C56 \\sim F31A-C56 ~
 F34-C57 \\sim F35-C57 \\sim F36-C57 \\sim F1A-C10 \\sim F1-C10 \\sim F2-C10
\\sim F2A-C10 \\sim F3-C10 ~
 F3A-C10 \\sim F6-C11 \\sim F4A-C11 \\sim F4-C11 \\sim F5A-C11 \\sim F5-C11
\\sim F6A-C11 \\sim F8-C18 ~
 F8A-C18 \\sim F9-C18 \\sim F9A-C18 \\sim F7-C18 \\sim F7A-C18 \\sim F12-C19
\\sim F11-C19 \\sim F10-C19
 with sigma of 0.008
 F24-C38 \\sim F23-C38 \\sim F22-C38
 with sigma of 0.005
 F23A-C38 \\sim F23-C38 \\sim F24A-C38 \\sim F24-C38 \\sim F22A-C38 \\sim
F22-C38
 with sigma of 0.008
 F22-F23 \\sim F22-F24 \\sim F23-F24 \\sim F22A-F23A \\sim F22A-F24A \\sim
F23A-F24A
 with sigma of 0.01
3. Rigid bond restraints
 F22, F23, F24, F22A, F23A, F24A
 with sigma for 1-2 distances of 0.005 and sigma for 1-3 distances of 0.005
 Cl1, Cl2
 with sigma for 1-2 distances of 0.008 and sigma for 1-3 distances of 0.008
 C58
 with sigma for 1-2 distances of 0.008 and sigma for 1-3 distances of 0.008
4. Uiso/Uaniso restraints and constraints
F22 \\sim F23 \\sim F24 \\sim F22A \\sim F23A \\sim F24A: within 1.7A with
sigma of 0.008 and sigma for terminal atoms of 0.008
Cl1 \\sim Cl2: within 1.7A with sigma of 0.008 and sigma for terminal atoms of
0.008
C58: within 1.7A with sigma of 0.008 and sigma for terminal atoms of 0.008
Uanis(Cl2) \\sim Ueq, Uanis(C14) \\sim Ueq, Uanis(Cl1) \\sim Ueq, Uanis(C29)
\\sim Ueq, Uanis(C56) \\sim Ueq, Uanis(C49) \\sim Ueq, Uanis(C18) \\sim Ueq,
Uanis(C58) \\sim Ueq: with sigma of 0.008 and sigma for terminal atoms of 0.008
Uanis(F10) \\sim Ueq, Uanis(F11) \\sim Ueq, Uanis(F12) \\sim Ueq, Uanis(F13)
\\sim Ueq, Uanis(F14) \\sim Ueq, Uanis(F15) \\sim Ueq, Uanis(F28) \\sim Ueq,
Uanis(F29) \\sim Ueq, Uanis(F30) \\sim Ueq, Uanis(F34) \\sim Ueq, Uanis(F35)
\\sim Ueq, Uanis(F36) \\sim Ueq, Uanis(F1) \\sim Ueq, Uanis(F2) \\sim Ueq,
Uanis(F3) \\sim Ueq, Uanis(F4) \\sim Ueq, Uanis(F5) \\sim Ueq, Uanis(F6) \\sim
Ueq, Uanis(F7) \\sim Ueq, Uanis(F8) \\sim Ueq, Uanis(F9) \\sim Ueq, Uanis(F16)
\\sim Ueq, Uanis(F17) \\sim Ueq, Uanis(F18) \\sim Ueq, Uanis(F19) \\sim Ueq,
Uanis(F20) \\sim Ueq, Uanis(F21) \\sim Ueq, Uanis(F22) \\sim Ueq, Uanis(F23)
\\sim Ueq, Uanis(F24) \\sim Ueq, Uanis(F25) \\sim Ueq, Uanis(F26) \\sim Ueq,
Uanis(F27) \\sim Ueq, Uanis(F31) \\sim Ueq, Uanis(F32) \\sim Ueq, Uanis(F33)
\\sim Ueq, Uanis(F1A) \\sim Ueq, Uanis(F2A) \\sim Ueq, Uanis(F3A) \\sim Ueq,
Uanis(F4A) \\sim Ueq, Uanis(F5A) \\sim Ueq, Uanis(F6A) \\sim Ueq, Uanis(F7A)
\\sim Ueq, Uanis(F8A) \\sim Ueq, Uanis(F9A) \\sim Ueq, Uanis(F16A) \\sim Ueq,
Uanis(F17A) \\sim Ueq, Uanis(F18A) \\sim Ueq, Uanis(F19A) \\sim Ueq,
Uanis(F20A) \\sim Ueq, Uanis(F21A) \\sim Ueq, Uanis(F22A) \\sim Ueq,
Uanis(F23A) \\sim Ueq, Uanis(F24A) \\sim Ueq, Uanis(F25A) \\sim Ueq,
Uanis(F26A) \\sim Ueq, Uanis(F27A) \\sim Ueq, Uanis(F31A) \\sim Ueq,
Uanis(F32A) \\sim Ueq, Uanis(F33A) \\sim Ueq: with sigma of 0.008 and sigma for
terminal atoms of 0.008
5. Others
 Sof(F4A)=Sof(F5A)=Sof(F6A)=1-FVAR(1)
 Sof(F4)=Sof(F5)=Sof(F6)=FVAR(1)
 Sof(F31A)=Sof(F32A)=Sof(F33A)=1-FVAR(2)
 Sof(F31)=Sof(F32)=Sof(F33)=FVAR(2)
 Sof(F1A)=Sof(F2A)=Sof(F3A)=1-FVAR(3)
 Sof(F1)=Sof(F2)=Sof(F3)=FVAR(3)
 Sof(F7A)=Sof(F8A)=Sof(F9A)=1-FVAR(4)
 Sof(F7)=Sof(F8)=Sof(F9)=FVAR(4)
 Sof(F25A)=Sof(F26A)=Sof(F27A)=1-FVAR(5)
 Sof(F25)=Sof(F26)=Sof(F27)=FVAR(5)
 Sof(F19A)=Sof(F20A)=Sof(F21A)=1-FVAR(6)
 Sof(F19)=Sof(F20)=Sof(F21)=FVAR(6)
 Sof(F16A)=Sof(F17A)=Sof(F18A)=1-FVAR(7)
 Sof(F16)=Sof(F17)=Sof(F18)=FVAR(7)
 Sof(F22A)=Sof(F23A)=Sof(F24A)=1-FVAR(8)
 Sof(F22)=Sof(F23)=Sof(F24)=FVAR(8)
6.a Secondary CH2 refined with riding coordinates:
 C58(H58A,H58B)
6.b Aromatic/amide H refined with riding coordinates:
 C2(H2), C5(H5), C7(H7), C9(H9), C13(H13), C15(H15), C17(H17), C21(H21),
 C24(H24), C26(H26), C28(H28), C32(H32), C34(H34), C36(H36), C40(H40), C43(H43),
  C45(H45), C47(H47), C51(H51), C53(H53), C55(H55)
;
_olex2_submission_special_instructions 'No special instructions were received'

loop_
_space_group_symop_operation_xyz
'x, y, z'
'-x, -y, -z'

loop_
_atom_site_label
_atom_site_type_symbol
_atom_site_fract_x
_atom_site_fract_y
_atom_site_fract_z
_atom_site_U_iso_or_equiv
_atom_site_adp_type
_atom_site_occupancy
_atom_site_site_symmetry_order
_atom_site_calc_flag
_atom_site_refinement_flags_posn
_atom_site_refinement_flags_adp
_atom_site_refinement_flags_occupancy
_atom_site_disorder_assembly
_atom_site_disorder_group
Ag1 Ag 0.48066(6) 0.45860(3) 0.26159(2) 0.06408(16) Uani 1 1 d . . . . .
Ag2 Ag 0.43369(6) 0.64287(3) 0.19306(2) 0.06904(17) Uani 1 1 d . . . . .
Ag3 Ag 0.31425(6) 0.63683(3) 0.31853(2) 0.06336(16) Uani 1 1 d . . . . .
F10 F 0.6614(8) 0.8725(5) 0.1043(4) 0.181(3) Uani 1 1 d D U . . .
F11 F 0.8552(9) 0.8249(4) 0.1392(3) 0.161(2) Uani 1 1 d D U . . .
F12 F 0.8841(9) 0.8785(4) 0.0685(3) 0.159(2) Uani 1 1 d D U . . .
F13 F 0.3461(10) 0.6491(4) 0.0351(3) 0.171(3) Uani 1 1 d D U . . .
F14 F 0.4116(9) 0.7351(5) -0.0175(3) 0.166(3) Uani 1 1 d D U . . .
F15 F 0.1826(8) 0.7214(5) -0.0062(3) 0.167(3) Uani 1 1 d D U . . .
F28 F 0.1662(7) 0.5723(5) 0.6087(2) 0.141(2) Uani 1 1 d D U . . .
F29 F -0.0256(6) 0.5718(4) 0.5670(2) 0.1247(18) Uani 1 1 d D U . . .
F30 F 0.0391(9) 0.6837(4) 0.6025(3) 0.163(3) Uani 1 1 d D U . . .
F34 F 0.8146(7) 0.1155(3) 0.2699(2) 0.1303(19) Uani 1 1 d D U . . .
F35 F 0.9309(5) 0.1933(4) 0.3167(2) 0.1172(16) Uani 1 1 d D U . . .
F36 F 0.8308(6) 0.2421(4) 0.2512(2) 0.1158(16) Uani 1 1 d D U . . .
F1 F 0.341(3) 0.1083(13) 0.2567(9) 0.128(9) Uani 0.289(18) 1 d D U P A 1
F2 F 0.231(4) 0.2279(16) 0.2561(12) 0.154(13) Uani 0.289(18) 1 d D U P A 1
F3 F 0.211(3) 0.1263(19) 0.1982(8) 0.128(9) Uani 0.289(18) 1 d D U P A 1
F4 F 0.7962(17) 0.0356(5) 0.1506(5) 0.132(4) Uani 0.599(16) 1 d D U P B 1
F5 F 0.8055(16) 0.0988(10) 0.0791(3) 0.123(4) Uani 0.599(16) 1 d D U P B 1
F6 F 0.9460(9) 0.1341(7) 0.1373(6) 0.129(4) Uani 0.599(16) 1 d D U P B 1
F7 F 0.7408(18) 0.5764(9) -0.0740(5) 0.121(5) Uani 0.516(16) 1 d D U P C 1
F8 F 0.748(2) 0.7026(9) -0.0831(5) 0.160(6) Uani 0.516(16) 1 d D U P C 1
F9 F 0.9550(10) 0.6311(12) -0.0715(5) 0.125(5) Uani 0.516(16) 1 d D U P C 1
F16 F 0.4452(11) 1.0469(7) 0.0702(6) 0.132(5) Uani 0.551(15) 1 d D U P D 1
F17 F 0.305(2) 1.0361(9) 0.0164(3) 0.141(5) Uani 0.551(15) 1 d D U P D 1
F18 F 0.2233(17) 1.0780(7) 0.0964(5) 0.121(4) Uani 0.551(15) 1 d D U P D 1
F19 F -0.0232(12) 1.0133(6) 0.4481(4) 0.127(4) Uani 0.628(14) 1 d D U P E 1
F20 F -0.2615(12) 0.9900(8) 0.4436(6) 0.147(5) Uani 0.628(14) 1 d D U P E 1
F21 F -0.1222(16) 1.0451(6) 0.3833(4) 0.121(4) Uani 0.628(14) 1 d D U P E 1
F22 F -0.2990(11) 0.6518(9) 0.4219(6) 0.130(3) Uani 0.459(12) 1 d D U P F 1
F23 F -0.1629(19) 0.6852(8) 0.4839(3) 0.127(3) Uani 0.459(12) 1 d D U P F 1
F24 F -0.0633(13) 0.6058(7) 0.4236(5) 0.103(3) Uani 0.459(12) 1 d D U P F 1
F25 F 0.322(2) 0.8758(9) 0.4991(5) 0.139(6) Uani 0.418(13) 1 d D U P G 1
F26 F 0.5040(9) 0.8346(9) 0.4548(8) 0.115(5) Uani 0.418(13) 1 d D U P G 1
F27 F 0.3091(19) 0.8494(8) 0.4142(5) 0.116(5) Uani 0.418(13) 1 d D U P G 1
F31 F 0.2695(17) 0.1191(8) 0.4424(4) 0.116(4) Uani 0.509(15) 1 d D U P H 1
F32 F 0.2323(15) 0.0877(10) 0.3674(5) 0.131(5) Uani 0.509(15) 1 d D U P H 1
F33 F 0.4234(16) 0.0299(7) 0.4045(9) 0.156(6) Uani 0.509(15) 1 d D U P H 1
F1A F 0.2767(11) 0.2039(7) 0.2711(3) 0.109(3) Uani 0.711(18) 1 d D U P A 2
F2A F 0.1732(9) 0.1914(8) 0.2018(3) 0.125(4) Uani 0.711(18) 1 d D U P A 2
F3A F 0.2953(16) 0.0874(5) 0.2308(7) 0.161(5) Uani 0.711(18) 1 d D U P A 2
F4A F 0.887(2) 0.0645(13) 0.1597(5) 0.125(6) Uani 0.401(16) 1 d D U P B 2
F5A F 0.753(2) 0.0602(11) 0.0951(7) 0.125(6) Uani 0.401(16) 1 d D U P B 2
F6A F 0.9120(19) 0.1455(8) 0.0966(8) 0.126(6) Uani 0.401(16) 1 d D U P B 2
F7A F 0.6870(14) 0.6216(12) -0.0783(5) 0.123(5) Uani 0.484(16) 1 d D U P C 2
F8A F 0.891(2) 0.6992(9) -0.0789(5) 0.135(6) Uani 0.484(16) 1 d D U P C 2
F9A F 0.9169(19) 0.5784(11) -0.0621(6) 0.154(7) Uani 0.484(16) 1 d D U P C 2
F16A F 0.308(2) 1.0777(9) 0.1037(5) 0.116(5) Uani 0.449(15) 1 d D U P D 2
F17A F 0.411(2) 1.0412(11) 0.0315(7) 0.142(6) Uani 0.449(15) 1 d D U P D 2
F18A F 0.1756(14) 1.0508(8) 0.0437(6) 0.127(6) Uani 0.449(15) 1 d D U P D 2
F19A F -0.151(3) 0.9775(11) 0.4685(3) 0.127(7) Uani 0.372(14) 1 d D U P E 2
F20A F -0.2669(14) 1.0056(11) 0.4067(9) 0.128(6) Uani 0.372(14) 1 d D U P E 2
F21A F -0.043(3) 1.0467(12) 0.3998(10) 0.166(10) Uani 0.372(14) 1 d D U P E 2
F22A F -0.2502(13) 0.6342(8) 0.4006(4) 0.128(3) Uani 0.541(12) 1 d D U P F 2
F23A F -0.2583(15) 0.6898(7) 0.4739(4) 0.133(3) Uani 0.541(12) 1 d D U P F 2
F24A F -0.0540(11) 0.6165(7) 0.4459(5) 0.108(3) Uani 0.541(12) 1 d D U P F 2
F25A F 0.2402(10) 0.8829(5) 0.4614(5) 0.117(4) Uani 0.582(13) 1 d D U P G 2
F26A F 0.4555(17) 0.8511(8) 0.4908(5) 0.143(5) Uani 0.582(13) 1 d D U P G 2
F27A F 0.4429(18) 0.8366(7) 0.4171(5) 0.141(5) Uani 0.582(13) 1 d D U P G 2
F31A F 0.3982(17) 0.0636(10) 0.4383(5) 0.136(5) Uani 0.491(15) 1 d D U P H 2
F32A F 0.2015(13) 0.1290(9) 0.4127(9) 0.153(6) Uani 0.491(15) 1 d D U P H 2
F33A F 0.335(2) 0.0370(7) 0.3669(5) 0.128(5) Uani 0.491(15) 1 d D U P H 2
N1 N 0.5367(6) 0.4636(3) 0.18281(17) 0.0657(13) Uani 1 1 d . . . . .
N2 N 0.5660(6) 0.5413(3) 0.16190(18) 0.0667(13) Uani 1 1 d . . . . .
N3 N 0.2811(6) 0.7385(3) 0.22281(18) 0.0673(13) Uani 1 1 d . . . . .
N4 N 0.2265(6) 0.7335(3) 0.27262(18) 0.0637(12) Uani 1 1 d . . . . .
N5 N 0.3920(5) 0.5371(3) 0.36338(17) 0.0558(11) Uani 1 1 d . . . . .
N6 N 0.4382(6) 0.4629(3) 0.34058(16) 0.0561(11) Uani 1 1 d . . . . .
C1 C 0.6001(7) 0.4044(4) 0.1502(2) 0.0598(14) Uani 1 1 d . . . . .
C2 C 0.6710(7) 0.4446(4) 0.1080(2) 0.0646(15) Uani 1 1 d . . . . .
H2 H 0.724833 0.419235 0.079784 0.077 Uiso 1 1 calc R . . . .
C3 C 0.6457(7) 0.5295(4) 0.1163(2) 0.0616(14) Uani 1 1 d . . . . .
C4 C 0.5858(7) 0.3139(4) 0.1603(2) 0.0598(14) Uani 1 1 d . . . . .
C5 C 0.4567(8) 0.2832(4) 0.1880(2) 0.0709(17) Uani 1 1 d . . . . .
H5 H 0.378798 0.320903 0.200947 0.085 Uiso 1 1 calc R . . . .
C6 C 0.4425(8) 0.1991(5) 0.1966(3) 0.0737(17) Uani 1 1 d . . . . .
C7 C 0.5575(10) 0.1421(5) 0.1766(3) 0.085(2) Uani 1 1 d . . . . .
H7 H 0.547152 0.084493 0.181827 0.103 Uiso 1 1 calc R . . . .
C8 C 0.6845(8) 0.1704(4) 0.1496(3) 0.0725(17) Uani 1 1 d . . . . .
C9 C 0.6995(7) 0.2560(4) 0.1411(2) 0.0658(15) Uani 1 1 d . . . . .
H9 H 0.786584 0.274945 0.122314 0.079 Uiso 1 1 calc R . . . .
C10 C 0.2975(10) 0.1697(5) 0.2257(3) 0.105(3) Uani 1 1 d D . . . .
C11 C 0.8086(9) 0.1101(4) 0.1282(2) 0.099(3) Uani 1 1 d D . . . .
C12 C 0.6976(7) 0.6010(4) 0.0837(2) 0.0652(15) Uani 1 1 d . . . . .
C13 C 0.7269(8) 0.5892(5) 0.0308(2) 0.0759(18) Uani 1 1 d . . . . .
H13 H 0.713363 0.536995 0.016393 0.091 Uiso 1 1 calc R . . . .
C14 C 0.7767(9) 0.6571(6) -0.0002(3) 0.085(2) Uani 1 1 d . U . . .
C15 C 0.7937(9) 0.7337(6) 0.0208(3) 0.090(2) Uani 1 1 d . . . . .
H15 H 0.824090 0.778719 -0.000158 0.108 Uiso 1 1 calc R . . . .
C16 C 0.7665(8) 0.7454(4) 0.0725(3) 0.0748(17) Uani 1 1 d . . . . .
C17 C 0.7183(8) 0.6799(4) 0.1036(3) 0.0723(17) Uani 1 1 d . . . . .
H17 H 0.699136 0.688574 0.138693 0.087 Uiso 1 1 calc R . . . .
C18 C 0.8100(9) 0.6405(6) -0.0565(4) 0.121(3) Uani 1 1 d D U . . .
C19 C 0.7910(8) 0.8295(5) 0.0955(3) 0.102(3) Uani 1 1 d D . . . .
C20 C 0.2168(7) 0.8088(4) 0.2016(2) 0.0643(15) Uani 1 1 d . . . . .
C21 C 0.1217(7) 0.8486(4) 0.2387(2) 0.0652(16) Uani 1 1 d . . . . .
H21 H 0.064061 0.898841 0.235083 0.078 Uiso 1 1 calc R . . . .
C22 C 0.1282(7) 0.7992(4) 0.2825(2) 0.0590(14) Uani 1 1 d . . . . .
C23 C 0.2490(7) 0.8297(4) 0.1471(2) 0.0626(15) Uani 1 1 d . . . . .
C24 C 0.2620(8) 0.7679(5) 0.1097(2) 0.0755(18) Uani 1 1 d . . . . .
H24 H 0.251652 0.711594 0.119197 0.091 Uiso 1 1 calc R . . . .
C25 C 0.2898(9) 0.7891(5) 0.0589(2) 0.0791(19) Uani 1 1 d . . . . .
C26 C 0.3000(8) 0.8712(6) 0.0445(2) 0.087(2) Uani 1 1 d . . . . .
H26 H 0.316209 0.885142 0.009907 0.104 Uiso 1 1 calc R . . . .
C27 C 0.2865(8) 0.9344(5) 0.0808(3) 0.0773(18) Uani 1 1 d . . . . .
C28 C 0.2614(7) 0.9132(4) 0.1322(2) 0.0683(16) Uani 1 1 d . . . . .
H28 H 0.252856 0.955383 0.156836 0.082 Uiso 1 1 calc R . . . .
C29 C 0.3041(8) 0.7250(5) 0.0197(3) 0.103(3) Uani 1 1 d D U . . .
C30 C 0.3015(9) 1.0249(5) 0.0659(2) 0.100(3) Uani 1 1 d D . . . .
C31 C 0.0405(7) 0.8089(4) 0.3326(2) 0.0606(14) Uani 1 1 d . . . . .
C32 C 0.0026(7) 0.8885(4) 0.3528(2) 0.0637(15) Uani 1 1 d . . . . .
H32 H 0.036656 0.936238 0.335098 0.076 Uiso 1 1 calc R . . . .
C33 C -0.0838(7) 0.8972(5) 0.3981(2) 0.0713(17) Uani 1 1 d . . . . .
C34 C -0.1350(8) 0.8290(5) 0.4257(3) 0.082(2) Uani 1 1 d . . . . .
H34 H -0.192375 0.836201 0.456921 0.098 Uiso 1 1 calc R . . . .
C35 C -0.1005(8) 0.7496(5) 0.4065(3) 0.082(2) Uani 1 1 d . . . . .
C36 C -0.0134(7) 0.7397(5) 0.3602(3) 0.0742(18) Uani 1 1 d . . . . .
H36 H 0.009365 0.685775 0.347455 0.089 Uiso 1 1 calc R . . . .
C37 C -0.1254(8) 0.9852(5) 0.4187(3) 0.103(3) Uani 1 1 d D . . . .
C38 C -0.1586(7) 0.6744(5) 0.4326(2) 0.112(3) Uani 1 1 d D . . . .
C39 C 0.3733(6) 0.5232(3) 0.41432(19) 0.0503(12) Uani 1 1 d . . . . .
C40 C 0.4061(6) 0.4397(4) 0.4247(2) 0.0535(12) Uani 1 1 d . . . . .
H40 H 0.402300 0.412765 0.456594 0.064 Uiso 1 1 calc R . . . .
C41 C 0.4465(6) 0.4042(3) 0.3770(2) 0.0530(12) Uani 1 1 d . . . . .
C42 C 0.3222(6) 0.5923(4) 0.4499(2) 0.0541(13) Uani 1 1 d . . . . .
C43 C 0.3630(7) 0.6744(4) 0.4395(2) 0.0641(15) Uani 1 1 d . . . . .
H43 H 0.423876 0.686391 0.409808 0.077 Uiso 1 1 calc R . . . .
C44 C 0.3139(8) 0.7394(4) 0.4730(3) 0.0771(19) Uani 1 1 d . . . . .
C45 C 0.2259(8) 0.7218(5) 0.5175(3) 0.085(2) Uani 1 1 d . . . . .
H45 H 0.194175 0.764889 0.540262 0.102 Uiso 1 1 calc R . . . .
C46 C 0.1849(7) 0.6398(5) 0.5283(3) 0.078(2) Uani 1 1 d . . . . .
C47 C 0.2344(7) 0.5753(4) 0.4955(2) 0.0614(15) Uani 1 1 d . . . . .
H47 H 0.209286 0.520137 0.503752 0.074 Uiso 1 1 calc R . . . .
C48 C 0.3550(8) 0.8274(4) 0.4594(3) 0.100(3) Uani 1 1 d D . . . .
C49 C 0.0902(7) 0.6180(4) 0.5759(3) 0.094(2) Uani 1 1 d D U . . .
C50 C 0.4932(7) 0.3147(3) 0.3653(2) 0.0550(13) Uani 1 1 d . . . . .
C51 C 0.4058(7) 0.2511(4) 0.3861(2) 0.0663(15) Uani 1 1 d . . . . .
H51 H 0.317608 0.264331 0.407314 0.080 Uiso 1 1 calc R . . . .
C52 C 0.4475(8) 0.1676(4) 0.3757(3) 0.0750(17) Uani 1 1 d . . . . .
C53 C 0.5742(8) 0.1473(4) 0.3438(3) 0.0743(18) Uani 1 1 d . . . . .
H53 H 0.600255 0.091094 0.336183 0.089 Uiso 1 1 calc R . . . .
C54 C 0.6639(7) 0.2104(4) 0.3228(2) 0.0652(15) Uani 1 1 d . . . . .
C55 C 0.6232(7) 0.2938(4) 0.3328(2) 0.0567(13) Uani 1 1 d . . . . .
H55 H 0.682448 0.336175 0.317765 0.068 Uiso 1 1 calc R . . . .
C56 C 0.3416(9) 0.1001(5) 0.3982(3) 0.105(3) Uani 1 1 d D U . . .
C57 C 0.8098(7) 0.1906(3) 0.2901(2) 0.082(2) Uani 1 1 d D . . . .
Cl1 Cl 0.6436(6) 0.7502(3) 0.2871(3) 0.239(2) Uani 1 1 d D U . . .
Cl2 Cl 0.6543(8) 0.9291(3) 0.2609(3) 0.271(3) Uani 1 1 d D U . . .
C58 C 0.5555(17) 0.8514(4) 0.2971(7) 0.246(9) Uani 1 1 d D U . . .
H58A H 0.449750 0.851344 0.287624 0.295 Uiso 1 1 calc R . . . .
H58B H 0.553292 0.865049 0.333202 0.295 Uiso 1 1 calc R . . . .

loop_
_atom_site_aniso_label
_atom_site_aniso_U_11
_atom_site_aniso_U_22
_atom_site_aniso_U_33
_atom_site_aniso_U_23
_atom_site_aniso_U_13
_atom_site_aniso_U_12
Ag1 0.0874(3) 0.0619(3) 0.0398(2) -0.00783(18) 0.0115(2) 0.0065(2)
Ag2 0.0857(3) 0.0643(3) 0.0528(3) -0.0096(2) 0.0115(2) 0.0184(2)
Ag3 0.0803(3) 0.0573(3) 0.0500(3) -0.00017(19) 0.0023(2) 0.0131(2)
F10 0.143(5) 0.139(5) 0.262(7) -0.068(5) -0.024(5) 0.021(4)
F11 0.198(5) 0.131(4) 0.162(5) -0.025(4) -0.053(5) -0.014(4)
F12 0.173(5) 0.127(4) 0.177(5) 0.002(4) 0.010(4) -0.046(4)
F13 0.241(6) 0.144(5) 0.127(4) -0.056(4) -0.027(4) 0.032(4)
F14 0.179(5) 0.199(6) 0.117(4) -0.062(4) 0.025(4) 0.007(4)
F15 0.150(5) 0.203(6) 0.154(5) -0.084(4) -0.044(4) 0.005(4)
F28 0.130(4) 0.201(5) 0.090(3) 0.002(4) 0.009(3) -0.037(4)
F29 0.099(3) 0.174(5) 0.101(3) -0.030(3) 0.025(3) -0.046(3)
F30 0.191(5) 0.161(5) 0.126(4) -0.068(4) 0.070(4) -0.018(4)
F34 0.135(4) 0.111(3) 0.139(4) -0.053(3) 0.022(3) 0.022(3)
F35 0.080(3) 0.156(4) 0.114(3) -0.030(3) -0.006(3) 0.022(3)
F36 0.113(3) 0.129(4) 0.097(3) 0.005(3) 0.028(3) 0.026(3)
F1 0.127(11) 0.141(11) 0.119(11) 0.005(7) -0.020(7) -0.026(7)
F2 0.153(15) 0.154(15) 0.152(15) 0.008(8) 0.005(8) -0.011(8)
F3 0.119(11) 0.137(12) 0.133(11) -0.004(7) -0.019(7) -0.032(7)
F4 0.142(7) 0.101(6) 0.149(7) -0.006(5) 0.004(6) 0.032(5)
F5 0.134(7) 0.136(7) 0.092(5) -0.034(5) 0.008(5) 0.035(5)
F6 0.105(6) 0.131(7) 0.153(8) -0.046(6) -0.026(5) 0.019(5)
F7 0.135(8) 0.146(8) 0.081(6) -0.016(6) 0.006(5) -0.018(6)
F8 0.182(10) 0.177(9) 0.119(8) 0.014(6) -0.013(6) 0.000(7)
F9 0.109(6) 0.160(8) 0.105(6) -0.021(6) 0.026(5) -0.028(6)
F16 0.138(7) 0.120(7) 0.138(8) 0.011(6) -0.004(6) -0.028(5)
F17 0.165(9) 0.146(7) 0.111(7) 0.040(5) -0.011(6) -0.009(6)
F18 0.120(7) 0.105(6) 0.131(7) 0.013(5) 0.021(6) 0.022(5)
F19 0.145(7) 0.110(6) 0.128(6) -0.026(5) -0.030(5) -0.003(5)
F20 0.126(6) 0.143(7) 0.161(8) -0.036(6) 0.057(6) 0.018(5)
F21 0.145(7) 0.100(5) 0.114(6) -0.013(4) -0.005(5) 0.033(5)
F22 0.096(5) 0.141(5) 0.148(6) 0.030(5) 0.024(5) -0.021(4)
F23 0.113(5) 0.144(5) 0.119(5) 0.041(4) 0.019(4) -0.008(5)
F24 0.098(5) 0.106(5) 0.103(6) 0.036(5) -0.002(5) -0.001(4)
F25 0.155(9) 0.113(8) 0.146(9) -0.038(6) 0.027(7) -0.005(6)
F26 0.101(7) 0.107(7) 0.137(8) -0.001(6) -0.006(6) -0.027(5)
F27 0.127(8) 0.094(7) 0.134(8) 0.010(6) -0.036(6) -0.034(6)
F31 0.141(7) 0.112(6) 0.097(6) 0.011(5) 0.014(5) -0.055(6)
F32 0.123(7) 0.146(8) 0.128(7) 0.004(6) -0.010(6) -0.061(6)
F33 0.167(8) 0.116(7) 0.182(9) 0.032(7) 0.001(7) -0.021(6)
F1A 0.095(5) 0.147(6) 0.083(4) 0.000(4) 0.014(4) -0.024(4)
F2A 0.094(5) 0.151(7) 0.134(6) 0.003(5) -0.011(4) -0.034(4)
F3A 0.168(7) 0.126(6) 0.186(8) 0.003(6) 0.034(6) -0.052(5)
F4A 0.113(8) 0.133(9) 0.125(8) -0.001(6) -0.013(6) 0.036(7)
F5A 0.137(9) 0.107(8) 0.130(9) -0.044(6) 0.008(6) 0.005(6)
F6A 0.124(8) 0.106(8) 0.140(9) -0.011(6) 0.030(7) 0.026(6)
F7A 0.129(7) 0.145(8) 0.098(7) -0.016(6) -0.025(5) -0.009(6)
F8A 0.152(9) 0.149(8) 0.102(7) 0.015(6) 0.025(6) -0.036(6)
F9A 0.165(9) 0.167(9) 0.126(8) -0.013(7) 0.020(6) -0.001(7)
F16A 0.130(8) 0.112(7) 0.108(7) -0.002(6) -0.014(6) -0.017(6)
F17A 0.137(8) 0.148(8) 0.137(9) 0.013(7) 0.032(7) -0.017(7)
F18A 0.132(8) 0.110(7) 0.139(8) 0.022(6) -0.025(6) 0.016(6)
F19A 0.151(10) 0.124(9) 0.103(8) -0.020(6) -0.010(7) 0.010(7)
F20A 0.120(9) 0.125(8) 0.137(9) -0.002(7) -0.019(7) 0.045(6)
F21A 0.155(11) 0.166(11) 0.175(12) -0.025(8) 0.000(7) -0.014(7)
F22A 0.101(5) 0.136(5) 0.144(6) 0.026(5) 0.020(5) -0.023(5)
F23A 0.112(5) 0.147(5) 0.132(5) 0.038(4) 0.038(4) -0.017(4)
F24A 0.098(4) 0.118(4) 0.106(5) 0.038(4) -0.009(4) -0.004(4)
F25A 0.112(6) 0.083(5) 0.152(7) -0.007(5) -0.005(5) 0.022(4)
F26A 0.140(7) 0.137(7) 0.159(8) -0.006(6) -0.030(6) -0.047(6)
F27A 0.169(8) 0.101(6) 0.147(7) -0.004(5) 0.029(6) -0.018(6)
F31A 0.154(8) 0.133(8) 0.121(7) 0.032(6) 0.009(6) -0.042(6)
F32A 0.138(8) 0.136(8) 0.183(9) 0.020(7) 0.008(7) -0.035(6)
F33A 0.154(8) 0.098(7) 0.136(8) -0.010(5) -0.009(6) -0.057(6)
N1 0.084(3) 0.066(3) 0.044(2) -0.011(2) 0.014(2) 0.014(3)
N2 0.086(3) 0.061(3) 0.049(3) -0.006(2) 0.017(2) 0.014(3)
N3 0.079(3) 0.071(3) 0.048(3) -0.008(2) 0.007(2) 0.022(3)
N4 0.075(3) 0.066(3) 0.047(3) 0.001(2) 0.008(2) 0.018(2)
N5 0.068(3) 0.050(2) 0.047(2) -0.008(2) 0.003(2) 0.005(2)
N6 0.074(3) 0.050(2) 0.042(2) -0.002(2) 0.007(2) 0.002(2)
C1 0.068(4) 0.065(3) 0.045(3) -0.015(3) 0.004(3) 0.005(3)
C2 0.072(4) 0.070(4) 0.048(3) -0.016(3) 0.012(3) 0.010(3)
C3 0.073(4) 0.069(4) 0.041(3) -0.009(3) 0.006(3) 0.006(3)
C4 0.070(4) 0.067(4) 0.041(3) -0.017(3) 0.000(3) 0.003(3)
C5 0.077(4) 0.077(4) 0.058(4) -0.017(3) -0.001(3) 0.000(3)
C6 0.076(4) 0.078(4) 0.069(4) -0.008(3) -0.004(3) -0.015(3)
C7 0.116(6) 0.067(4) 0.075(5) -0.011(4) -0.015(4) -0.015(4)
C8 0.085(5) 0.065(4) 0.066(4) -0.017(3) -0.006(3) 0.009(3)
C9 0.071(4) 0.070(4) 0.056(3) -0.019(3) -0.002(3) 0.003(3)
C10 0.115(7) 0.094(6) 0.107(7) -0.001(5) 0.002(6) -0.022(5)
C11 0.137(8) 0.068(5) 0.091(6) -0.019(4) -0.003(5) 0.016(5)
C12 0.066(4) 0.077(4) 0.050(3) -0.002(3) 0.007(3) 0.009(3)
C13 0.082(4) 0.093(5) 0.051(3) -0.004(3) 0.011(3) -0.009(4)
C14 0.087(4) 0.108(5) 0.059(4) 0.011(4) 0.005(3) -0.007(4)
C15 0.086(5) 0.101(6) 0.082(5) 0.019(5) -0.001(4) -0.015(4)
C16 0.071(4) 0.073(4) 0.080(5) 0.008(4) -0.005(3) -0.003(3)
C17 0.079(4) 0.079(4) 0.057(4) -0.007(3) -0.001(3) 0.008(3)
C18 0.131(6) 0.127(6) 0.101(6) 0.011(5) 0.011(5) -0.009(5)
C19 0.098(6) 0.082(5) 0.123(8) 0.008(5) -0.001(6) 0.000(5)
C20 0.074(4) 0.070(4) 0.047(3) -0.001(3) 0.003(3) 0.017(3)
C21 0.076(4) 0.064(4) 0.052(3) 0.001(3) 0.005(3) 0.019(3)
C22 0.064(3) 0.061(3) 0.049(3) -0.003(3) 0.002(2) 0.013(3)
C23 0.068(4) 0.073(4) 0.044(3) -0.005(3) 0.002(3) 0.012(3)
C24 0.087(5) 0.083(4) 0.055(4) -0.005(3) -0.005(3) 0.017(4)
C25 0.090(5) 0.097(5) 0.048(3) -0.011(4) -0.004(3) 0.017(4)
C26 0.081(5) 0.135(7) 0.041(3) -0.003(4) 0.004(3) 0.019(5)
C27 0.076(4) 0.095(5) 0.057(4) 0.008(4) 0.008(3) 0.012(4)
C28 0.072(4) 0.082(4) 0.048(3) -0.004(3) 0.007(3) 0.013(3)
C29 0.118(5) 0.124(6) 0.066(4) -0.017(4) -0.013(4) 0.027(5)
C30 0.115(7) 0.116(7) 0.063(5) 0.022(5) 0.012(5) 0.010(6)
C31 0.060(3) 0.067(4) 0.051(3) 0.008(3) 0.007(2) 0.016(3)
C32 0.067(4) 0.069(4) 0.051(3) 0.003(3) 0.004(3) 0.015(3)
C33 0.064(4) 0.092(5) 0.054(3) -0.007(3) 0.003(3) 0.019(3)
C34 0.070(4) 0.115(6) 0.056(4) 0.011(4) 0.018(3) 0.019(4)
C35 0.059(4) 0.107(6) 0.077(4) 0.029(4) 0.013(3) 0.008(4)
C36 0.063(4) 0.079(4) 0.077(4) 0.012(3) 0.009(3) 0.013(3)
C37 0.108(7) 0.124(7) 0.070(5) -0.018(5) 0.020(5) 0.037(6)
C38 0.093(6) 0.138(8) 0.099(7) 0.043(6) 0.018(5) -0.002(6)
C39 0.053(3) 0.059(3) 0.038(3) -0.008(2) 0.004(2) -0.001(2)
C40 0.058(3) 0.060(3) 0.041(3) -0.001(2) 0.004(2) -0.001(2)
C41 0.059(3) 0.051(3) 0.048(3) -0.005(2) 0.003(2) 0.003(2)
C42 0.049(3) 0.063(3) 0.050(3) -0.013(3) -0.004(2) 0.006(2)
C43 0.064(4) 0.066(4) 0.062(4) -0.014(3) -0.003(3) 0.003(3)
C44 0.069(4) 0.073(4) 0.089(5) -0.033(4) 0.000(3) -0.006(3)
C45 0.065(4) 0.096(5) 0.094(5) -0.052(4) 0.009(4) -0.007(4)
C46 0.061(4) 0.109(6) 0.063(4) -0.039(4) 0.007(3) -0.013(4)
C47 0.057(3) 0.074(4) 0.052(3) -0.019(3) 0.008(2) -0.010(3)
C48 0.098(6) 0.074(5) 0.127(8) -0.040(5) 0.007(6) -0.012(4)
C49 0.092(5) 0.118(5) 0.072(4) -0.031(4) 0.019(4) -0.012(4)
C50 0.062(3) 0.051(3) 0.051(3) 0.002(2) -0.002(2) 0.005(2)
C51 0.067(4) 0.063(4) 0.067(4) -0.001(3) 0.006(3) -0.003(3)
C52 0.083(4) 0.057(4) 0.085(5) 0.003(3) -0.002(4) -0.010(3)
C53 0.092(5) 0.047(3) 0.085(5) -0.008(3) -0.011(4) -0.003(3)
C54 0.069(4) 0.062(4) 0.064(4) -0.010(3) -0.011(3) 0.013(3)
C55 0.060(3) 0.057(3) 0.053(3) -0.008(3) 0.001(2) -0.003(3)
C56 0.106(5) 0.079(5) 0.129(6) -0.002(5) -0.002(5) -0.010(4)
C57 0.081(5) 0.085(5) 0.078(5) -0.020(4) -0.009(4) 0.027(4)
Cl1 0.181(3) 0.217(4) 0.333(6) 0.063(4) -0.118(4) -0.029(3)
Cl2 0.282(5) 0.221(5) 0.303(6) 0.025(5) 0.021(5) 0.001(4)
C58 0.238(11) 0.248(11) 0.251(11) 0.006(8) 0.006(8) -0.024(8)

loop_
_atom_type_symbol
_atom_type_description
_atom_type_scat_dispersion_real
_atom_type_scat_dispersion_imag
_atom_type_scat_source
C C 0.0033 0.0016 'International Tables Vol C Tables 4.2.6.8 and 6.1.1.4'
H H 0.0000 0.0000 'International Tables Vol C Tables 4.2.6.8 and 6.1.1.4'
Ag Ag -0.8971 1.1015 'International Tables Vol C Tables 4.2.6.8 and 6.1.1.4'
Cl Cl 0.1484 0.1585 'International Tables Vol C Tables 4.2.6.8 and 6.1.1.4'
F F 0.0171 0.0103 'International Tables Vol C Tables 4.2.6.8 and 6.1.1.4'
N N 0.0061 0.0033 'International Tables Vol C Tables 4.2.6.8 and 6.1.1.4'

loop_
_geom_angle_atom_site_label_1
_geom_angle_atom_site_label_2
_geom_angle_atom_site_label_3
_geom_angle
_geom_angle_site_symmetry_1
_geom_angle_site_symmetry_3
_geom_angle_publ_flag
N6 Ag1 N1 174.7(2) . . ?
N2 Ag2 Ag3 118.75(14) . . ?
N2 Ag2 N3 174.2(2) . . ?
N3 Ag2 Ag3 61.12(14) . . ?
N4 Ag3 Ag2 61.18(12) . . ?
N5 Ag3 Ag2 118.87(12) . . ?
N5 Ag3 N4 177.1(2) . . ?
N2 N1 Ag1 116.8(3) . . ?
C1 N1 Ag1 131.0(4) . . ?
C1 N1 N2 108.2(5) . . ?
N1 N2 Ag2 116.5(3) . . ?
C3 N2 Ag2 132.7(4) . . ?
C3 N2 N1 107.9(5) . . ?
N4 N3 Ag2 118.8(4) . . ?
N4 N3 C20 108.4(4) . . ?
C20 N3 Ag2 132.7(4) . . ?
N3 N4 Ag3 118.6(3) . . ?
C22 N4 Ag3 132.9(4) . . ?
C22 N4 N3 108.3(5) . . ?
N6 N5 Ag3 119.1(3) . . ?
C39 N5 Ag3 130.9(4) . . ?
C39 N5 N6 108.0(4) . . ?
N5 N6 Ag1 119.7(3) . . ?
C41 N6 Ag1 132.4(4) . . ?
C41 N6 N5 107.9(4) . . ?
N1 C1 C2 108.5(5) . . ?
N1 C1 C4 122.3(5) . . ?
C2 C1 C4 129.1(5) . . ?
C1 C2 H2 127.0 . . ?
C3 C2 C1 106.0(5) . . ?
C3 C2 H2 127.0 . . ?
N2 C3 C2 109.3(5) . . ?
N2 C3 C12 122.0(5) . . ?
C2 C3 C12 128.7(5) . . ?
C5 C4 C1 121.3(5) . . ?
C9 C4 C1 120.6(6) . . ?
C9 C4 C5 118.1(6) . . ?
C4 C5 H5 119.4 . . ?
C6 C5 C4 121.2(6) . . ?
C6 C5 H5 119.4 . . ?
C5 C6 C7 119.6(7) . . ?
C5 C6 C10 118.6(6) . . ?
C7 C6 C10 121.7(7) . . ?
C6 C7 H7 119.8 . . ?
C8 C7 C6 120.3(7) . . ?
C8 C7 H7 119.8 . . ?
C7 C8 C9 120.1(6) . . ?
C7 C8 C11 120.8(7) . . ?
C9 C8 C11 119.0(7) . . ?
C4 C9 H9 119.7 . . ?
C8 C9 C4 120.6(6) . . ?
C8 C9 H9 119.7 . . ?
F1 C10 C6 106.7(12) . . ?
F2 C10 F1 105(2) . . ?
F2 C10 C6 112.5(16) . . ?
F3 C10 F1 98.0(16) . . ?
F3 C10 F2 118(2) . . ?
F3 C10 C6 114.0(12) . . ?
F1A C10 F2A 105.9(9) . . ?
F1A C10 F3A 109.0(10) . . ?
F1A C10 C6 111.5(7) . . ?
F2A C10 C6 111.6(7) . . ?
F3A C10 F2A 105.1(10) . . ?
F3A C10 C6 113.2(8) . . ?
F4 C11 C8 110.4(7) . . ?
F5 C11 F4 107.1(9) . . ?
F5 C11 F6 108.4(10) . . ?
F5 C11 C8 113.3(7) . . ?
F6 C11 F4 105.4(10) . . ?
F6 C11 C8 111.8(7) . . ?
F4A C11 F5A 108.8(13) . . ?
F4A C11 F6A 105.5(13) . . ?
F4A C11 C8 118.9(9) . . ?
F5A C11 F6A 97.7(12) . . ?
F5A C11 C8 110.1(9) . . ?
F6A C11 C8 113.7(8) . . ?
C13 C12 C3 119.3(6) . . ?
C17 C12 C3 122.1(5) . . ?
C17 C12 C13 118.5(6) . . ?
C12 C13 H13 120.3 . . ?
C12 C13 C14 119.3(7) . . ?
C14 C13 H13 120.3 . . ?
C13 C14 C18 117.2(7) . . ?
C15 C14 C13 120.2(7) . . ?
C15 C14 C18 122.6(7) . . ?
C14 C15 H15 119.7 . . ?
C14 C15 C16 120.7(7) . . ?
C16 C15 H15 119.7 . . ?
C15 C16 C17 120.1(7) . . ?
C15 C16 C19 120.1(7) . . ?
C17 C16 C19 119.8(7) . . ?
C12 C17 H17 119.5 . . ?
C16 C17 C12 121.1(6) . . ?
C16 C17 H17 119.5 . . ?
F7 C18 F8 100.3(12) . . ?
F7 C18 C14 115.2(8) . . ?
F8 C18 C14 109.3(9) . . ?
F9 C18 F7 107.2(11) . . ?
F9 C18 F8 108.8(12) . . ?
F9 C18 C14 115.0(9) . . ?
F7A C18 F8A 116.1(12) . . ?
F7A C18 F9A 110.5(13) . . ?
F7A C18 C14 112.0(9) . . ?
F8A C18 F9A 97.1(12) . . ?
F8A C18 C14 111.6(9) . . ?
F9A C18 C14 108.5(10) . . ?
F10 C19 F11 106.1(8) . . ?
F10 C19 F12 106.8(8) . . ?
F10 C19 C16 111.4(7) . . ?
F11 C19 F12 101.6(8) . . ?
F11 C19 C16 114.1(6) . . ?
F12 C19 C16 116.0(7) . . ?
N3 C20 C21 108.1(5) . . ?
N3 C20 C23 121.3(5) . . ?
C21 C20 C23 130.6(6) . . ?
C20 C21 H21 126.8 . . ?
C20 C21 C22 106.4(5) . . ?
C22 C21 H21 126.8 . . ?
N4 C22 C21 108.8(5) . . ?
N4 C22 C31 121.6(5) . . ?
C21 C22 C31 129.5(5) . . ?
C24 C23 C20 121.6(6) . . ?
C28 C23 C20 119.5(5) . . ?
C28 C23 C24 118.9(6) . . ?
C23 C24 H24 119.7 . . ?
C25 C24 C23 120.6(7) . . ?
C25 C24 H24 119.7 . . ?
C24 C25 C29 121.0(7) . . ?
C26 C25 C24 120.3(7) . . ?
C26 C25 C29 118.7(6) . . ?
C25 C26 H26 119.7 . . ?
C25 C26 C27 120.5(6) . . ?
C27 C26 H26 119.7 . . ?
C26 C27 C28 119.5(7) . . ?
C26 C27 C30 121.4(6) . . ?
C28 C27 C30 119.1(6) . . ?
C23 C28 C27 120.2(6) . . ?
C23 C28 H28 119.9 . . ?
C27 C28 H28 119.9 . . ?
F13 C29 F14 99.2(7) . . ?
F13 C29 C25 115.5(6) . . ?
F14 C29 C25 116.2(7) . . ?
F15 C29 F13 109.7(8) . . ?
F15 C29 F14 100.8(7) . . ?
F15 C29 C25 113.6(6) . . ?
F16 C30 C27 109.8(8) . . ?
F17 C30 F16 95.3(10) . . ?
F17 C30 C27 112.0(8) . . ?
F18 C30 F16 102.0(10) . . ?
F18 C30 F17 120.2(11) . . ?
F18 C30 C27 114.7(8) . . ?
F16A C30 F18A 103.9(11) . . ?
F16A C30 C27 116.0(9) . . ?
F17A C30 F16A 107.9(13) . . ?
F17A C30 F18A 103.0(12) . . ?
F17A C30 C27 116.3(10) . . ?
F18A C30 C27 108.2(8) . . ?
C32 C31 C22 120.8(5) . . ?
C36 C31 C22 121.5(6) . . ?
C36 C31 C32 117.6(5) . . ?
C31 C32 H32 119.7 . . ?
C33 C32 C31 120.6(6) . . ?
C33 C32 H32 119.7 . . ?
C32 C33 C34 121.8(7) . . ?
C32 C33 C37 119.3(6) . . ?
C34 C33 C37 118.9(6) . . ?
C33 C34 H34 120.6 . . ?
C33 C34 C35 118.9(6) . . ?
C35 C34 H34 120.6 . . ?
C34 C35 C36 119.9(7) . . ?
C34 C35 C38 121.6(6) . . ?
C36 C35 C38 118.4(7) . . ?
C31 C36 C35 121.1(7) . . ?
C31 C36 H36 119.4 . . ?
C35 C36 H36 119.4 . . ?
F19 C37 F21 99.3(9) . . ?
F19 C37 C33 113.4(7) . . ?
F20 C37 F19 108.9(10) . . ?
F20 C37 F21 107.7(10) . . ?
F20 C37 C33 112.4(8) . . ?
F21 C37 C33 114.2(7) . . ?
F19A C37 F20A 99.4(13) . . ?
F19A C37 C33 106.8(9) . . ?
F20A C37 C33 107.5(10) . . ?
F21A C37 F19A 119.3(16) . . ?
F21A C37 F20A 104.6(17) . . ?
F21A C37 C33 117.1(12) . . ?
F22 C38 F23 107.0(6) . . ?
F22 C38 F24 106.0(7) . . ?
F22 C38 C35 116.7(8) . . ?
F23 C38 C35 109.5(9) . . ?
F24 C38 F23 104.6(6) . . ?
F24 C38 C35 112.2(8) . . ?
F22A C38 C35 108.8(8) . . ?
F23A C38 F22A 101.5(6) . . ?
F23A C38 C35 114.8(8) . . ?
F24A C38 F22A 105.7(7) . . ?
F24A C38 F23A 108.0(7) . . ?
F24A C38 C35 116.6(8) . . ?
N5 C39 C40 109.6(4) . . ?
N5 C39 C42 121.0(5) . . ?
C40 C39 C42 129.4(5) . . ?
C39 C40 H40 127.8 . . ?
C39 C40 C41 104.5(5) . . ?
C41 C40 H40 127.8 . . ?
N6 C41 C40 110.0(5) . . ?
N6 C41 C50 122.2(5) . . ?
C40 C41 C50 127.9(5) . . ?
C43 C42 C39 121.0(5) . . ?
C43 C42 C47 118.6(5) . . ?
C47 C42 C39 120.3(5) . . ?
C42 C43 H43 119.6 . . ?
C42 C43 C44 120.8(6) . . ?
C44 C43 H43 119.6 . . ?
C43 C44 C48 119.1(6) . . ?
C45 C44 C43 119.9(7) . . ?
C45 C44 C48 121.0(6) . . ?
C44 C45 H45 120.1 . . ?
C44 C45 C46 119.7(6) . . ?
C46 C45 H45 120.1 . . ?
C45 C46 C49 121.5(6) . . ?
C47 C46 C45 120.6(6) . . ?
C47 C46 C49 117.8(7) . . ?
C42 C47 H47 119.8 . . ?
C46 C47 C42 120.3(6) . . ?
C46 C47 H47 119.8 . . ?
F25 C48 F27 120.7(12) . . ?
F25 C48 C44 109.3(9) . . ?
F26 C48 F25 98.8(12) . . ?
F26 C48 F27 104.6(11) . . ?
F26 C48 C44 111.4(8) . . ?
F27 C48 C44 111.1(8) . . ?
F25A C48 F26A 108.0(9) . . ?
F25A C48 F27A 110.6(10) . . ?
F25A C48 C44 115.4(7) . . ?
F26A C48 C44 108.3(8) . . ?
F27A C48 F26A 96.6(10) . . ?
F27A C48 C44 115.9(7) . . ?
F28 C49 C46 113.7(6) . . ?
F29 C49 F28 103.6(6) . . ?
F29 C49 C46 112.6(6) . . ?
F30 C49 F28 103.3(7) . . ?
F30 C49 F29 109.3(6) . . ?
F30 C49 C46 113.4(6) . . ?
C51 C50 C41 119.8(5) . . ?
C51 C50 C55 118.9(5) . . ?
C55 C50 C41 121.3(5) . . ?
C50 C51 H51 119.7 . . ?
C50 C51 C52 120.7(6) . . ?
C52 C51 H51 119.7 . . ?
C51 C52 C56 118.0(6) . . ?
C53 C52 C51 120.3(6) . . ?
C53 C52 C56 121.5(6) . . ?
C52 C53 H53 120.1 . . ?
C52 C53 C54 119.8(6) . . ?
C54 C53 H53 120.1 . . ?
C53 C54 C57 121.5(5) . . ?
C55 C54 C53 120.3(6) . . ?
C55 C54 C57 118.2(6) . . ?
C50 C55 H55 120.0 . . ?
C54 C55 C50 120.0(6) . . ?
C54 C55 H55 120.0 . . ?
F31 C56 F32 105.3(10) . . ?
F31 C56 F33 107.4(12) . . ?
F31 C56 C52 114.7(7) . . ?
F32 C56 C52 110.1(8) . . ?
F33 C56 F32 110.2(12) . . ?
F33 C56 C52 109.1(9) . . ?
F31A C56 F32A 107.0(12) . . ?
F31A C56 C52 110.9(8) . . ?
F32A C56 C52 114.0(9) . . ?
F33A C56 F31A 102.5(11) . . ?
F33A C56 F32A 109.9(12) . . ?
F33A C56 C52 111.9(8) . . ?
F34 C57 F35 106.4(5) . . ?
F34 C57 C54 113.2(6) . . ?
F35 C57 C54 111.2(5) . . ?
F36 C57 F34 104.9(6) . . ?
F36 C57 F35 107.2(6) . . ?
F36 C57 C54 113.3(5) . . ?
Cl1 C58 H58A 109.3 . . ?
Cl1 C58 H58B 109.3 . . ?
Cl2 C58 Cl1 111.8(3) . . ?
Cl2 C58 H58A 109.3 . . ?
Cl2 C58 H58B 109.3 . . ?
H58A C58 H58B 107.9 . . ?

loop_
_geom_bond_atom_site_label_1
_geom_bond_atom_site_label_2
_geom_bond_distance
_geom_bond_site_symmetry_2
_geom_bond_publ_flag
Ag1 N1 2.082(4) . ?
Ag1 N6 2.072(4) . ?
Ag2 Ag3 3.3676(6) . ?
Ag2 N2 2.076(5) . ?
Ag2 N3 2.087(5) . ?
Ag3 N4 2.088(5) . ?
Ag3 N5 2.076(5) . ?
F10 C19 1.298(5) . ?
F11 C19 1.309(5) . ?
F12 C19 1.310(5) . ?
F13 C29 1.309(5) . ?
F14 C29 1.311(5) . ?
F15 C29 1.299(5) . ?
F28 C49 1.313(5) . ?
F29 C49 1.307(5) . ?
F30 C49 1.304(5) . ?
F34 C57 1.306(5) . ?
F35 C57 1.306(5) . ?
F36 C57 1.304(5) . ?
F1 C10 1.318(6) . ?
F2 C10 1.311(6) . ?
F3 C10 1.304(6) . ?
F4 C11 1.317(6) . ?
F5 C11 1.302(6) . ?
F6 C11 1.308(6) . ?
F7 C18 1.308(6) . ?
F8 C18 1.317(6) . ?
F9 C18 1.295(6) . ?
F16 C30 1.325(6) . ?
F17 C30 1.303(6) . ?
F18 C30 1.301(6) . ?
F19 C37 1.313(6) . ?
F20 C37 1.307(5) . ?
F21 C37 1.316(6) . ?
F22 C38 1.338(6) . ?
F23 C38 1.352(6) . ?
F24 C38 1.350(6) . ?
F25 C48 1.304(6) . ?
F26 C48 1.302(6) . ?
F27 C48 1.312(6) . ?
F31 C56 1.305(6) . ?
F32 C56 1.313(6) . ?
F33 C56 1.310(6) . ?
F1A C10 1.309(5) . ?
F2A C10 1.317(6) . ?
F3A C10 1.310(6) . ?
F4A C11 1.302(6) . ?
F5A C11 1.311(6) . ?
F6A C11 1.315(6) . ?
F7A C18 1.297(6) . ?
F8A C18 1.300(6) . ?
F9A C18 1.325(6) . ?
F16A C30 1.310(6) . ?
F17A C30 1.295(6) . ?
F18A C30 1.325(6) . ?
F19A C37 1.310(6) . ?
F20A C37 1.317(6) . ?
F21A C37 1.305(6) . ?
F22A C38 1.378(7) . ?
F23A C38 1.351(7) . ?
F24A C38 1.325(7) . ?
F25A C48 1.300(5) . ?
F26A C48 1.313(6) . ?
F27A C48 1.306(6) . ?
F31A C56 1.309(6) . ?
F32A C56 1.313(6) . ?
F33A C56 1.305(6) . ?
N1 N2 1.369(7) . ?
N1 C1 1.347(7) . ?
N2 C3 1.343(7) . ?
N3 N4 1.355(6) . ?
N3 C20 1.356(8) . ?
N4 C22 1.333(7) . ?
N5 N6 1.356(6) . ?
N5 C39 1.346(7) . ?
N6 C41 1.327(7) . ?
C1 C2 1.386(8) . ?
C1 C4 1.465(9) . ?
C2 H2 0.9300 . ?
C2 C3 1.372(8) . ?
C3 C12 1.477(9) . ?
C4 C5 1.394(9) . ?
C4 C9 1.389(8) . ?
C5 H5 0.9300 . ?
C5 C6 1.359(10) . ?
C6 C7 1.393(10) . ?
C6 C10 1.512(11) . ?
C7 H7 0.9300 . ?
C7 C8 1.355(10) . ?
C8 C9 1.384(9) . ?
C8 C11 1.490(9) . ?
C9 H9 0.9300 . ?
C12 C13 1.400(8) . ?
C12 C17 1.385(9) . ?
C13 H13 0.9300 . ?
C13 C14 1.404(10) . ?
C14 C15 1.359(11) . ?
C14 C18 1.503(11) . ?
C15 H15 0.9300 . ?
C15 C16 1.368(11) . ?
C16 C17 1.373(10) . ?
C16 C19 1.500(11) . ?
C17 H17 0.9300 . ?
C20 C21 1.367(8) . ?
C20 C23 1.469(8) . ?
C21 H21 0.9300 . ?
C21 C22 1.383(8) . ?
C22 C31 1.473(8) . ?
C23 C24 1.388(9) . ?
C23 C28 1.382(9) . ?
C24 H24 0.9300 . ?
C24 C25 1.373(9) . ?
C25 C26 1.355(11) . ?
C25 C29 1.449(10) . ?
C26 H26 0.9300 . ?
C26 C27 1.384(11) . ?
C27 C28 1.386(9) . ?
C27 C30 1.491(11) . ?
C28 H28 0.9300 . ?
C31 C32 1.390(8) . ?
C31 C36 1.385(9) . ?
C32 H32 0.9300 . ?
C32 C33 1.361(8) . ?
C33 C34 1.364(10) . ?
C33 C37 1.520(10) . ?
C34 H34 0.9300 . ?
C34 C35 1.375(11) . ?
C35 C36 1.385(9) . ?
C35 C38 1.457(11) . ?
C36 H36 0.9300 . ?
C39 C40 1.370(8) . ?
C39 C42 1.478(7) . ?
C40 H40 0.9300 . ?
C40 C41 1.389(7) . ?
C41 C50 1.488(7) . ?
C42 C43 1.384(9) . ?
C42 C47 1.396(8) . ?
C43 H43 0.9300 . ?
C43 C44 1.391(8) . ?
C44 C45 1.376(10) . ?
C44 C48 1.490(10) . ?
C45 H45 0.9300 . ?
C45 C46 1.384(11) . ?
C46 C47 1.376(8) . ?
C46 C49 1.486(10) . ?
C47 H47 0.9300 . ?
C50 C51 1.372(8) . ?
C50 C55 1.394(8) . ?
C51 H51 0.9300 . ?
C51 C52 1.382(9) . ?
C52 C53 1.361(10) . ?
C52 C56 1.526(10) . ?
C53 H53 0.9300 . ?
C53 C54 1.380(9) . ?
C54 C55 1.377(8) . ?
C54 C57 1.500(9) . ?
C55 H55 0.9300 . ?
Cl1 C58 1.761(2) . ?
Cl2 C58 1.759(2) . ?
C58 H58A 0.9700 . ?
C58 H58B 0.9700 . ?

loop_
_smtbx_masks_void_nr
_smtbx_masks_void_average_x
_smtbx_masks_void_average_y
_smtbx_masks_void_average_z
_smtbx_masks_void_volume
_smtbx_masks_void_count_electrons
_smtbx_masks_void_content
1 -0.001 0.487 0.778 202.2 74.3 CH2Cl2
2 0.001 0.513 0.222 202.2 74.4 CH2Cl2
